data_2103702
loop_
_publ_author_name
'Ohhara, Takashi'
'Uekusa, Hidehiro'
'Ohashi, Yuji'
'Tanaka, Ichiro'
'Kumazawa, Shintaro'
'Niimura, Nobuo'

_publ_section_title
;
 Direct observation of deuterium migration in crystalline-state
 reaction by single-crystal neutron diffraction. III. Photoracemization
 of 1-cyanoethyl cobaloxime complexes
;
_journal_issue 4
_journal_name_full 'Acta Crystallographica Section B'
_journal_page_first 551
_journal_page_last 559
_journal_paper_doi 10.1107/S0108768101006838
_journal_volume 57
_journal_year 2001
_chemical_formula_sum 'C16 H23 Co N6 O4'
_chemical_formula_weight 422.33
_chemical_name_systematic
;
 [(R)-1-cyanoethyl](pyridine)bis(dimethylglyoximato)cobalt(III) irradiated
;
_space_group_IT_number 4
_symmetry_cell_setting monoclinic
_symmetry_space_group_name_Hall 'P 2yb'
_symmetry_space_group_name_H-M 'P 1 21 1'
_audit_creation_method SHELXL-97
_cell_angle_alpha 90.00
_cell_angle_beta 94.23(2)
_cell_angle_gamma 90.00
_cell_formula_units_Z 4
_cell_length_a 16.023(5)
_cell_length_b 12.6272(18)
_cell_length_c 9.628(2)
_cell_measurement_reflns_used 25
_cell_measurement_temperature 293(2)
_cell_measurement_theta_max 15
_cell_measurement_theta_min 14
_cell_volume 1942.7(8)
_computing_data_reduction teXsan
_computing_molecular_graphics teXsan
_computing_publication_material 'SHELXL-97 (Sheldrick, 1997)'
_computing_structure_refinement 'SHELXL-97 (Sheldrick, 1997)'
_computing_structure_solution 'SIR-92 (Cascarano et al., 1994)'
_diffrn_ambient_temperature 293(2)
_diffrn_measured_fraction_theta_full .810
_diffrn_measured_fraction_theta_max .810
_diffrn_measurement_device_type 'Rigaku AFC7R'
_diffrn_measurement_method 2\q-\w
_diffrn_radiation_monochromator graphite
_diffrn_radiation_source 'rotate anode'
_diffrn_radiation_type MoK\a
_diffrn_radiation_wavelength .71073
_diffrn_reflns_av_R_equivalents .0638
_diffrn_reflns_av_sigmaI/netI .0546
_diffrn_reflns_limit_h_max 21
_diffrn_reflns_limit_h_min -21
_diffrn_reflns_limit_k_max 16
_diffrn_reflns_limit_k_min 0
_diffrn_reflns_limit_l_max 0
_diffrn_reflns_limit_l_min -13
_diffrn_reflns_number 8931
_diffrn_reflns_theta_full 37.49
_diffrn_reflns_theta_max 37.49
_diffrn_reflns_theta_min 2.55
_diffrn_standards_decay_% 1.04
_diffrn_standards_interval_count 100
_diffrn_standards_number 3
_exptl_absorpt_coefficient_mu .918
_exptl_absorpt_correction_T_max .832
_exptl_absorpt_correction_T_min .731
_exptl_absorpt_correction_type '\y scans'
_exptl_absorpt_process_details '(North et al., 1968)'
_exptl_crystal_colour red
_exptl_crystal_density_diffrn 1.444
_exptl_crystal_density_method 'not measured'
_exptl_crystal_description plate
_exptl_crystal_F_000 880
_exptl_crystal_size_max .2
_exptl_crystal_size_mid .2
_exptl_crystal_size_min .1
_refine_diff_density_max 1.017
_refine_diff_density_min -.529
_refine_ls_abs_structure_details 'Flack H D (1983), Acta Cryst. A39, 876-881'
_refine_ls_abs_structure_Flack .03(2)
_refine_ls_extinction_method none
_refine_ls_goodness_of_fit_ref 1.020
_refine_ls_hydrogen_treatment mixed
_refine_ls_matrix_type full
_refine_ls_number_parameters 587
_refine_ls_number_reflns 8580
_refine_ls_number_restraints 16
_refine_ls_restrained_S_all 1.023
_refine_ls_R_factor_all .1137
_refine_ls_R_factor_gt .0438
_refine_ls_shift/su_max .012
_refine_ls_shift/su_mean .000
_refine_ls_structure_factor_coef Fsqd
_refine_ls_weighting_details 'w=1/[\s^2^(Fo^2^)+(0.0888P)^2^+0.0590P] where P=(Fo^2^+2Fc^2^)/3'
_refine_ls_weighting_scheme calc
_refine_ls_wR_factor_ref .1550
_reflns_number_gt 4898
_reflns_number_total 8580
_reflns_threshold_expression >2sigma(I)
_cod_data_source_file bs0016.cif
_cod_data_source_block 2-irradiated
_cod_depositor_comments
;
The following automatic conversions were performed:
'_symmetry_cell_setting' value 'Monoclinic' changed to 'monoclinic'
according to '/home/saulius/struct/CIF-dictionaries/cif_core.dic'
dictionary named 'cif_core.dic' version 2.4.1 from 2010-06-29.

Automatic conversion script
Id: cif_fix_enum 1527 2010-12-29 10:47:43Z saulius 

The following automatic conversions were performed:

'_symmetry_cell_setting' value 'Monoclinic' changed to 'monoclinic'
according to /home/saulius/struct/CIF-dictionaries/cif_core.dic
dictionary named 'cif_core.dic' version 2.4.1 from 2010-06-29.

Automatic conversion script
Id: cif_fix_values 1715 2011-07-08 13:25:40Z adriana 

The following automatic conversions were performed:

'_refine_ls_weighting_scheme' value 'calc
w=1/[\s^2^(Fo^2^)+(0.0888P)^2^+0.0590P] where P=(Fo^2^+2Fc^2^)/3' was
changed to 'calc'. New tag '_refine_ls_weighting_details' was
created. The value of the new tag was set to
'w=1/[\s^2^(Fo^2^)+(0.0888P)^2^+0.0590P] where P=(Fo^2^+2Fc^2^)/3'.

Automatic conversion script
Id: cif_fix_values 3143 2015-03-26 13:38:13Z robertas 
;
_cod_original_cell_volume 1942.6(7)
_cod_original_sg_symbol_H-M P21
_cod_database_code 2103702
_cod_database_fobs_code 2103702

loop_
_symmetry_equiv_pos_as_xyz
'x, y, z'
'-x, y+1/2, -z'

loop_
_atom_site_label
_atom_site_fract_x
_atom_site_fract_y
_atom_site_fract_z
_atom_site_U_iso_or_equiv
_atom_site_adp_type
_atom_site_calc_flag
_atom_site_refinement_flags
_atom_site_occupancy
_atom_site_disorder_assembly
_atom_site_disorder_group
_atom_site_type_symbol
Co1 .020095(12) .897191(15) .735478(18) .03135(4) Uani d . 1 . . Co
O1 .04912(8) .94416(12) 1.02461(11) .0551(4) Uani d D 1 . . O
HO1 .1079(11) .9943(16) .9663(19) .049(5) Uiso d . 1 . . H
O2 -.10674(7) .76742(10) .60443(12) .0444(3) Uani d . 1 . . O
O3 -.00565(8) .84631(11) .44582(11) .0481(3) Uani d D 1 . . O
HO3 -.0407 .8108 .4828 .072 Uiso calc RD 1 . . H
O4 .14360(8) 1.03611(10) .86621(13) .0523(3) Uani d D 1 . . O
N1 .00235(8) .89142(12) .92708(11) .0375(3) Uani d . 1 . . N
N2 -.07476(8) .80787(11) .72431(14) .0390(3) Uani d . 1 . . N
N3 .03911(7) .90304(12) .54370(11) .0365(3) Uani d . 1 . . N
N4 .11208(8) .99236(11) .74656(14) .0383(3) Uani d . 1 . . N
N5 -.05881(8) 1.02293(10) .71014(12) .0347(3) Uani d . 1 . . N
N6 .21542(11) .79322(16) .9501(2) .0659(6) Uani d . 1 . . N
C1 -.06293(12) .83971(15) .96148(16) .0454(4) Uani d . 1 . . C
C2 -.10854(9) .78872(13) .84168(17) .0384(4) Uani d . 1 . . C
C3 .09867(9) .96445(14) .50894(16) .0386(4) Uani d . 1 . . C
C4 .14152(10) 1.01854(13) .62980(17) .0408(4) Uani d . 1 . . C
C5 -.09226(14) .8347(2) 1.10548(19) .0636(6) Uani d . 1 . . C
H5A -.0477 .8563 1.1716 .095 Uiso calc R 1 . . H
H5B -.1086 .7635 1.1254 .095 Uiso calc R 1 . . H
H5C -.1393 .8812 1.1117 .095 Uiso calc R 1 . . H
C6 -.18373(11) .72152(18) .8547(2) .0552(5) Uani d . 1 . . C
H6A -.2063 .7006 .7636 .083 Uiso calc R 1 . . H
H6B -.2251 .7609 .9002 .083 Uiso calc R 1 . . H
H6C -.1684 .6596 .9086 .083 Uiso calc R 1 . . H
C7 .12227(12) .98043(17) .36260(19) .0543(5) Uani d D 1 . . C
H7A .0960(10) .9221(9) .3051(15) .081 Uiso d D 1 . . H
H7B .1864(14) .993(2) .354(2) .081 Uiso d . 1 . . H
H7C .1208(14) 1.057(2) .355(2) .081 Uiso d . 1 . . H
C8 .21118(11) 1.09581(16) .6169(2) .0555(5) Uani d D 1 . . C
H8A .2313(14) 1.101(2) .709(2) .083 Uiso d . 1 . . H
H8B .1982(14) 1.159(2) .575(2) .083 Uiso d . 1 . . H
H8C .2628(6) 1.0690(15) .5806(17) .083 Uiso d D 1 . . H
C9 -.05792(14) 1.10352(16) .80230(18) .0568(5) Uani d . 1 . . C
H9 -.0156(11) 1.0996(15) .8844(18) .044(5) Uiso d . 1 . . H
C10 -.11286(16) 1.1879(2) .7875(2) .0753(7) Uani d . 1 . . C
H10 -.1163(11) 1.2459(16) .8515(18) .045(5) Uiso d . 1 . . H
C11 -.16734(13) 1.19537(17) .6723(2) .0618(6) Uani d D 1 . . C
H11 -.1956(8) 1.2612(7) .6438(17) .049(5) Uiso d D 1 . . H
C12 -.16883(11) 1.11544(16) .5755(2) .0531(5) Uani d . 1 . . C
H12 -.2041(10) 1.1230(16) .4986(18) .042(5) Uiso d . 1 . . H
C13 -.11462(10) 1.03116(14) .59738(18) .0429(4) Uani d . 1 . . C
H13 -.1160(10) .9670(14) .5303(16) .032(4) Uiso d . 1 . . H
C14 .10139(10) .76995(15) .74920(19) .0456(4) Uani d . 1 . . C
H14 .1177(12) .7875(17) .650(2) .055 Uiso d . 1 . . H
C15 .16449(11) .78613(14) .86167(19) .0460(4) Uani d . 1 . . C
C16 .06512(13) .66158(15) .7550(2) .0605(6) Uani d . 1 . . C
H16A .0159 .6572 .6921 .091 Uiso calc R 1 . . H
H16B .0506 .6470 .8481 .091 Uiso calc R 1 . . H
H16C .1055 .6106 .7286 .091 Uiso calc R 1 . . H
Co2 .490260(12) .726250(16) .748951(19) .03552(5) Uani d . 1 . . Co
O5 .46003(9) .67731(13) .46009(12) .0586(4) Uani d . 1 . . O
H5 .4333 .6322 .4990 .088 Uiso calc R 1 . . H
O6 .61721(8) .85569(10) .88189(14) .0512(4) Uani d . 1 . . O
O7 .51915(9) .77131(12) 1.04213(13) .0551(4) Uani d . 1 . . O
HO7 .5542(12) .8003(17) .990(2) .058(6) Uiso d . 1 . . H
O8 .36387(8) .59337(10) .61794(13) .0515(3) Uani d . 1 . . O
N7 .50952(10) .73159(14) .55716(13) .0481(4) Uani d . 1 . . N
N8 .58435(8) .81598(11) .76158(14) .0392(3) Uani d . 1 . . N
N9 .47036(8) .71865(12) .94040(13) .0424(4) Uani d . 1 . . N
N10 .39546(8) .63539(11) .73871(14) .0409(3) Uani d . 1 . . N
N11 .56729(8) .59644(11) .77385(13) .0362(3) Uani d . 1 . . N
C17 .57412(12) .78363(15) .52403(19) .0480(5) Uani d . 1 . . C
C18 .61847(11) .83513(15) .6440(2) .0474(5) Uani d . 1 . . C
C19 .41102(11) .66046(14) .97679(18) .0444(4) Uani d . 1 . . C
C20 .36631(10) .60741(14) .85581(19) .0433(4) Uani d . 1 . . C
C21 .60136(16) .7889(2) .3792(2) .0695(7) Uani d . 1 . . C
H21A .5840 .7257 .3296 .104 Uiso calc R 1 . . H
H21B .6612 .7949 .3824 .104 Uiso calc R 1 . . H
H21C .5764 .8495 .3324 .104 Uiso calc R 1 . . H
C22 .69333(12) .90470(18) .6335(2) .0634(6) Uani d D 1 . . C
H22A .6801(13) .9827(7) .638(3) .095 Uiso d D 1 . . H
H22B .6837(15) .933(2) .534(2) .095 Uiso d . 1 . . H
H22C .7386(15) .863(2) .635(3) .095 Uiso d . 1 . . H
C23 .38819(14) .64097(18) 1.1204(2) .0601(6) Uani d . 1 . . C
H23A .4291 .6729 1.1852 .090 Uiso calc R 1 . . H
H23B .3864 .5661 1.1371 .090 Uiso calc R 1 . . H
H23C .3342 .6712 1.1324 .090 Uiso calc R 1 . . H
C24 .29626(12) .53290(18) .8666(2) .0601(6) Uani d . 1 . . C
H24A .2604 .5351 .7822 .090 Uiso calc R 1 . . H
H24B .2650 .5526 .9438 .090 Uiso calc R 1 . . H
H24C .3178 .4625 .8807 .090 Uiso calc R 1 . . H
C25 .56003(12) .51356(17) .68795(19) .0505(5) Uani d . 1 . . C
H25 .5197 .5167 .6134 .061 Uiso calc R 1 . . H
C26 .60757(14) .42530(17) .7025(2) .0588(6) Uani d . 1 . . C
H26 .5973 .3674 .6441 .071 Uiso calc R 1 . . H
C27 .67195(12) .42338(16) .8066(2) .0543(5) Uani d . 1 . . C
H27 .7077 .3654 .8172 .065 Uiso calc R 1 . . H
C28 .68173(12) .50894(16) .8935(2) .0541(5) Uani d . 1 . . C
H28 .7243 .5097 .9647 .065 Uiso calc R 1 . . H
C29 .62826(10) .59375(15) .87488(18) .0458(4) Uani d . 1 . . C
H29 .6350 .6512 .9351 .055 Uiso calc R 1 . . H
C30A .42522(2) .86270(5) .70806(5) .0420(6) Uani d PD .707(2) A 1 C
H30A .4572 .9063 .6467 .050 Uiso calc PR .707(2) A 1 H
C31A .34464(2) .83926(6) .63521(5) .0478(7) Uani d PD .707(2) A 1 C
C32A .41009(7) .92778(5) .83661(5) .0643(9) Uani d PD .707(2) A 1 C
H32A .4625 .9542 .8774 .096 Uiso calc PR .707(2) A 1 H
H32B .3843 .8841 .9029 .096 Uiso calc PR .707(2) A 1 H
H32C .3739 .9862 .8107 .096 Uiso calc PR .707(2) A 1 H
N12A .28094(2) .82303(13) .57522(9) .0628(8) Uani d PD .707(2) A 1 N
C30B .40344(3) .84768(4) .75694(5) .0376(12) Uani d PD .293(2) A 2 C
H30B .3763 .8401 .8443 .045 Uiso calc PR .293(2) A 2 H
C31B .33895(2) .83800(6) .64334(5) .0417(13) Uiso d PD .293(2) A 2 C
C32B .43961(4) .95887(3) .75381(13) .065(2) Uani d PD .293(2) A 2 C
H32D .4750 .9710 .8372 .098 Uiso calc PR .293(2) A 2 H
H32E .3949 1.0096 .7482 .098 Uiso calc PR .293(2) A 2 H
H32F .4718 .9662 .6741 .098 Uiso calc PR .293(2) A 2 H
N12B .28786(3) .8302(3) .55305(6) .0548(16) Uani d PD .293(2) A 2 N

loop_
_atom_site_aniso_label
_atom_site_aniso_U_11
_atom_site_aniso_U_22
_atom_site_aniso_U_33
_atom_site_aniso_U_12
_atom_site_aniso_U_13
_atom_site_aniso_U_23
Co1 .03335(7) .03069(8) .02910(6) -.00290(8) -.00385(6) -.00124(7)
O1 .0700(8) .0619(8) .0310(5) -.0006(7) -.0125(5) -.0064(5)
O2 .0366(5) .0519(6) .0432(5) -.0119(5) -.0061(4) -.0091(5)
O3 .0520(6) .0560(7) .0354(5) -.0103(6) -.0034(5) -.0105(5)
O4 .0592(7) .0447(6) .0497(6) -.0126(5) -.0181(5) -.0076(5)
N1 .0452(6) .0383(6) .0282(4) .0019(6) -.0038(4) .0042(5)
N2 .0398(6) .0372(6) .0393(6) -.0030(5) -.0027(5) -.0040(5)
N3 .0410(5) .0373(6) .0308(5) -.0016(6) -.0004(4) -.0064(5)
N4 .0346(5) .0375(6) .0414(6) -.0070(5) -.0061(5) -.0027(5)
N5 .0400(6) .0330(6) .0305(5) .0010(5) -.0005(4) -.0031(4)
N6 .0524(8) .0691(11) .0725(10) .0025(9) -.0210(8) .0064(9)
C1 .0586(9) .0442(8) .0337(7) .0073(7) .0060(7) .0032(6)
C2 .0318(6) .0353(7) .0484(8) -.0007(5) .0051(6) .0061(6)
C3 .0346(6) .0408(8) .0409(7) .0017(6) .0062(6) .0039(6)
C4 .0366(7) .0350(7) .0494(8) -.0011(6) -.0053(6) .0107(6)
C5 .0694(11) .0783(14) .0453(9) -.0013(12) .0182(8) .0045(10)
C6 .0444(8) .0552(10) .0671(10) -.0069(9) .0116(7) .0112(9)
C7 .0597(10) .0577(11) .0481(8) .0029(9) .0218(7) .0105(8)
C8 .0420(8) .0483(9) .0759(12) -.0156(7) .0014(8) .0119(9)
C9 .0806(12) .0486(9) .0394(8) .0229(9) -.0082(8) -.0090(7)
C10 .0990(15) .0651(12) .0603(11) .0323(12) -.0036(11) -.0152(10)
C11 .0643(10) .0509(10) .0701(12) .0237(8) .0035(9) .0070(9)
C12 .0445(8) .0517(10) .0617(10) .0041(8) -.0056(8) .0126(8)
C13 .0426(7) .0377(8) .0466(8) .0030(6) -.0093(6) -.0015(6)
C14 .0365(7) .0433(8) .0554(9) .0066(6) -.0070(7) -.0011(7)
C15 .0417(7) .0415(8) .0534(9) -.0004(7) -.0067(7) .0078(7)
C16 .0552(10) .0302(8) .0943(15) .0020(7) -.0072(10) -.0048(9)
Co2 .03865(9) .02959(8) .03644(8) -.00111(8) -.00988(7) -.00229(8)
O5 .0739(8) .0610(8) .0383(6) -.0157(7) -.0138(6) -.0029(6)
O6 .0545(6) .0408(6) .0558(7) -.0116(5) -.0129(6) -.0083(5)
O7 .0630(7) .0609(8) .0397(6) -.0149(6) -.0083(5) -.0138(5)
O8 .0553(6) .0424(6) .0527(6) -.0099(5) -.0243(5) -.0043(5)
N7 .0661(8) .0429(7) .0333(5) -.0066(8) -.0102(6) .0019(6)
N8 .0376(6) .0319(6) .0460(6) -.0032(5) -.0118(5) .0011(5)
N9 .0449(6) .0397(7) .0410(6) .0036(6) -.0085(5) -.0063(6)
N10 .0363(6) .0346(6) .0492(6) .0005(5) -.0147(5) -.0050(5)
N11 .0338(5) .0343(6) .0397(6) -.0008(5) -.0025(5) .0032(5)
C17 .0526(9) .0448(9) .0456(8) .0048(7) -.0037(7) .0118(7)
C18 .0459(8) .0390(8) .0562(9) -.0008(7) -.0028(7) .0097(7)
C19 .0493(8) .0358(8) .0477(8) .0032(7) .0019(7) .0016(7)
C20 .0353(7) .0344(7) .0598(9) -.0021(6) .0009(7) -.0066(7)
C21 .0908(15) .0729(14) .0451(9) .0125(13) .0079(10) .0149(9)
C22 .0511(9) .0506(10) .0875(13) -.0072(9) -.0012(9) .0203(11)
C23 .0782(13) .0518(11) .0518(9) -.0027(10) .0155(9) -.0014(9)
C24 .0485(9) .0494(10) .0815(13) -.0092(8) -.0014(10) .0108(10)
C25 .0577(10) .0515(10) .0409(8) .0034(8) -.0061(7) -.0074(7)
C26 .0755(12) .0423(10) .0578(10) .0121(9) .0000(10) -.0077(8)
C27 .0510(9) .0427(10) .0696(11) .0087(8) .0065(9) .0040(8)
C28 .0469(8) .0447(9) .0677(11) .0027(7) -.0152(8) .0085(8)
C29 .0408(7) .0416(8) .0520(8) -.0023(7) -.0157(6) .0003(7)
C30A .0498(12) .0332(10) .0420(10) .0037(9) -.0042(9) .0018(9)
C31A .0383(10) .0425(12) .0610(14) .0089(9) -.0063(10) .0023(11)
C32A .097(2) .0362(12) .0577(15) .0179(13) -.0066(15) -.0083(11)
N12A .0601(13) .0525(13) .0757(16) .0089(12) .0031(12) .0046(13)
C30B .056(3) .0187(19) .0347(19) -.0102(17) -.0197(18) .0106(15)
C32B .042(2) .049(3) .099(5) .027(2) -.031(3) -.014(3)
N12B .0305(19) .068(4) .061(3) -.004(2) -.0249(19) .010(3)

loop_
_atom_type_symbol
_atom_type_description
_atom_type_scat_dispersion_real
_atom_type_scat_dispersion_imag
_atom_type_scat_source
C C .0033 .0016 'International Tables Vol C Tables 4.2.6.8 and 6.1.1.4'
H H .0000 .0000 'International Tables Vol C Tables 4.2.6.8 and 6.1.1.4'
O O .0106 .0060 'International Tables Vol C Tables 4.2.6.8 and 6.1.1.4'
N N .0061 .0033 'International Tables Vol C Tables 4.2.6.8 and 6.1.1.4'
Co Co .3494 .9721 'International Tables Vol C Tables 4.2.6.8 and 6.1.1.4'

loop_
_geom_angle_atom_site_label_1
_geom_angle_atom_site_label_2
_geom_angle_atom_site_label_3
_geom_angle
N1 Co1 N2 81.61(6)
N1 Co1 N3 179.41(5)
N2 Co1 N3 98.88(6)
N1 Co1 N4 98.15(6)
N2 Co1 N4 177.39(6)
N3 Co1 N4 81.38(6)
N1 Co1 N5 90.58(6)
N2 Co1 N5 88.22(6)
N3 Co1 N5 89.77(6)
N4 Co1 N5 89.18(6)
N1 Co1 C14 92.71(7)
N2 Co1 C14 92.30(7)
N3 Co1 C14 86.94(7)
N4 Co1 C14 90.31(7)
N5 Co1 C14 176.71(6)
C1 N1 O1 119.54(13)
C1 N1 Co1 116.83(11)
O1 N1 Co1 123.40(10)
C2 N2 O2 121.34(13)
C2 N2 Co1 116.27(11)
O2 N2 Co1 122.38(10)
C3 N3 O3 120.18(12)
C3 N3 Co1 116.78(10)
O3 N3 Co1 123.04(10)
C4 N4 O4 120.15(13)
C4 N4 Co1 116.38(11)
O4 N4 Co1 123.38(10)
C9 N5 C13 116.24(14)
C9 N5 Co1 122.26(11)
C13 N5 Co1 121.49(11)
N1 C1 C2 112.60(14)
N1 C1 C5 124.88(16)
C2 C1 C5 122.47(17)
N2 C2 C1 112.53(14)
N2 C2 C6 124.51(15)
C1 C2 C6 122.95(15)
N3 C3 C4 112.53(14)
N3 C3 C7 124.49(15)
C4 C3 C7 122.98(15)
N4 C4 C3 112.88(14)
N4 C4 C8 124.15(16)
C3 C4 C8 122.97(15)
N5 C9 C10 122.51(18)
C11 C10 C9 120.1(2)
C10 C11 C12 118.7(2)
C11 C12 C13 118.98(17)
N5 C13 C12 123.40(16)
C15 C14 C16 110.86(16)
C15 C14 Co1 110.00(13)
C16 C14 Co1 118.09(12)
N6 C15 C14 176.3(2)
N8 Co2 N7 81.62(7)
N8 Co2 N9 99.15(6)
N7 Co2 N9 179.08(7)
N8 Co2 N10 179.27(6)
N7 Co2 N10 99.08(7)
N9 Co2 N10 80.14(6)
N8 Co2 C30A 84.21(5)
N7 Co2 C30A 84.22(5)
N9 Co2 C30A 96.34(5)
N10 Co2 C30A 96.03(5)
N8 Co2 N11 90.08(6)
N7 Co2 N11 90.14(6)
N9 Co2 N11 89.36(6)
N10 Co2 N11 89.73(6)
C30A Co2 N11 172.50(4)
N8 Co2 C30B 95.08(5)
N7 Co2 C30B 99.64(5)
N9 Co2 C30B 80.80(5)
N10 Co2 C30B 84.99(5)
C30A Co2 C30B 17.737(19)
N11 Co2 C30B 169.50(4)
C17 N7 O5 121.63(14)
C17 N7 Co2 116.85(12)
O5 N7 Co2 121.40(12)
C18 N8 O6 121.04(14)
C18 N8 Co2 115.89(12)
O6 N8 Co2 123.03(11)
C19 N9 O7 118.66(14)
C19 N9 Co2 118.69(12)
O7 N9 Co2 122.62(11)
C20 N10 O8 120.45(14)
C20 N10 Co2 117.12(11)
O8 N10 Co2 122.16(11)
C29 N11 C25 117.40(15)
C29 N11 Co2 120.60(12)
C25 N11 Co2 121.97(11)
N7 C17 C18 112.59(16)
N7 C17 C21 123.41(18)
C18 C17 C21 123.99(18)
N8 C18 C17 112.91(16)
N8 C18 C22 123.52(17)
C17 C18 C22 123.55(18)
N9 C19 C23 126.61(17)
N9 C19 C20 111.88(15)
C23 C19 C20 121.46(17)
N10 C20 C24 123.94(17)
N10 C20 C19 112.02(15)
C24 C20 C19 124.04(17)
N11 C25 C26 124.08(17)
C25 C26 C27 118.27(19)
C28 C27 C26 118.33(18)
C27 C28 C29 119.54(18)
N11 C29 C28 122.24(17)
C31A C30A C32A 108.28(5)
C31A C30A Co2 110.15(5)
C32A C30A Co2 114.20(4)
N12A C31A C30A 178.17(10)
C31B C30B C32B 108.29(5)
C31B C30B Co2 110.56(4)
C32B C30B Co2 115.09(4)
N12B C31B C30B 179.87(7)

loop_
_geom_bond_atom_site_label_1
_geom_bond_atom_site_label_2
_geom_bond_distance
Co1 N1 1.8885(12)
Co1 N2 1.8893(14)
Co1 N3 1.8949(12)
Co1 N4 1.8985(14)
Co1 N5 2.0330(13)
Co1 C14 2.0665(18)
O1 N1 1.3353(17)
O2 N2 1.3297(17)
O3 N3 1.3475(17)
O4 N4 1.3422(18)
N1 C1 1.297(2)
N2 C2 1.311(2)
N3 C3 1.293(2)
N4 C4 1.294(2)
N5 C9 1.349(2)
N5 C13 1.359(2)
N6 C15 1.139(2)
C1 C2 1.468(2)
C1 C5 1.498(3)
C2 C6 1.486(2)
C3 C4 1.474(2)
C3 C7 1.499(2)
C4 C8 1.494(2)
C9 C10 1.383(3)
C10 C11 1.363(3)
C11 C12 1.372(3)
C12 C13 1.380(3)
C14 C15 1.440(2)
C14 C16 1.489(3)
Co2 N8 1.8826(14)
Co2 N7 1.8957(14)
Co2 N9 1.8962(14)
Co2 N10 1.9002(14)
Co2 C30A 2.0370(7)
Co2 N11 2.0552(14)
Co2 C30B 2.0755(6)
O5 N7 1.3648(19)
O6 N8 1.3343(18)
O7 N9 1.3782(18)
O8 N10 1.3427(18)
N7 C17 1.286(3)
N8 C18 1.315(2)
N9 C19 1.271(2)
N10 C20 1.301(2)
N11 C29 1.327(2)
N11 C25 1.334(2)
C17 C18 1.463(3)
C17 C21 1.493(3)
C18 C22 1.496(3)
C19 C23 1.477(3)
C19 C20 1.482(2)
C20 C24 1.474(3)
C25 C26 1.351(3)
C26 C27 1.384(3)
C27 C28 1.368(3)
C28 C29 1.375(3)
C30A C31A 1.4534(6)
C30A C32A 1.5199(7)
C31A N12A 1.1534(6)
C30B C31B 1.4533(6)
C30B C32B 1.5200(6)
C31B N12B 1.1534(6)
